data_7719091
loop_
_publ_author_name
'Sabharwal, Gazal'
'Dwivedi, Khilesh C.'
'Balakrishna, Maravanji S.'

_publ_section_title
;
 Sterically hindered P,N-type amidophosphines
 {{(<i>o</i>-PPh<sub>2</sub>)C<sub>6</sub>H<sub>4</sub>}C(O)NH(R)}:
 synthesis, transition metal chemistry, and catalytic activity in
 stereoselective Heck coupling of aryl chlorides.
;
_journal_issue 30
_journal_name_full 'Dalton transactions (Cambridge, England : 2003)'
_journal_page_first 11551
_journal_page_last 11562
_journal_paper_doi 10.1039/d5dt01353d
_journal_volume 54
_journal_year 2025
_chemical_formula_moiety 'C52 H42 Cu I N O P'
_chemical_formula_sum 'C52 H42 Cu I N O P'
_chemical_formula_weight 918.27
_space_group_crystal_system monoclinic
_space_group_IT_number 15
_space_group_name_Hall '-C 2yc'
_space_group_name_H-M_alt 'C 1 2/c 1'
_atom_sites_solution_hydrogens mixed
_atom_sites_solution_primary iterative
_audit_creation_date 2025-06-04
_audit_creation_method
;
Olex2 1.5
(compiled 2024.02.16 svn.r378c4104 for OlexSys, GUI svn.r6928)
;
_audit_update_record
;
2025-06-04 deposited with the CCDC.	2025-07-10 downloaded from the CCDC.
;
_cell_angle_alpha 90
_cell_angle_beta 90.740(6)
_cell_angle_gamma 90
_cell_formula_units_Z 8
_cell_length_a 38.197(6)
_cell_length_b 8.4181(18)
_cell_length_c 26.215(5)
_cell_measurement_reflns_used 9988
_cell_measurement_temperature 150(2)
_cell_measurement_theta_max 26.87
_cell_measurement_theta_min 2.48
_cell_volume 8429(3)
_computing_cell_refinement 'SAINT V8.40A (Bruker, 2019)'
_computing_data_reduction 'SAINT V8.40A (Bruker, 2019)'
_computing_molecular_graphics 'Olex2 1.5 (Dolomanov et al., 2009)'
_computing_publication_material 'Olex2 1.5 (Dolomanov et al., 2009)'
_computing_structure_refinement 'SHELXL 2018/3 (Sheldrick, 2015)'
_computing_structure_solution 'olex2.solve 1.5 (Bourhis et al., 2015)'
_diffrn_ambient_temperature 150.00
_diffrn_measured_fraction_theta_full 0.999
_diffrn_measured_fraction_theta_max 0.999
_diffrn_measurement_device_type 'Bruker APEX-II CCD'
_diffrn_measurement_method '\f and \w scans'
_diffrn_radiation_type MoK\a
_diffrn_radiation_wavelength 0.71073
_diffrn_reflns_av_R_equivalents 0.0983
_diffrn_reflns_av_unetI/netI 0.0382
_diffrn_reflns_Laue_measured_fraction_full 0.999
_diffrn_reflns_Laue_measured_fraction_max 0.999
_diffrn_reflns_limit_h_max 44
_diffrn_reflns_limit_h_min -45
_diffrn_reflns_limit_k_max 10
_diffrn_reflns_limit_k_min -10
_diffrn_reflns_limit_l_max 31
_diffrn_reflns_limit_l_min -31
_diffrn_reflns_number 106534
_diffrn_reflns_point_group_measured_fraction_full 0.999
_diffrn_reflns_point_group_measured_fraction_max 0.999
_diffrn_reflns_theta_full 25.000
_diffrn_reflns_theta_max 25.000
_diffrn_reflns_theta_min 1.873
_diffrn_source_current 1.4
_diffrn_source_power 0.07
_diffrn_source_voltage 50.0
_diffrn_standards_number 0
_exptl_absorpt_coefficient_mu 1.328
_exptl_absorpt_correction_T_max 0.7457
_exptl_absorpt_correction_T_min 0.5056
_exptl_absorpt_correction_type none
_exptl_absorpt_process_details
;
SADABS-2016/2 (Bruker,2016/2) was used for absorption correction.
wR2(int) was 0.1551 before and 0.0931 after correction.
The Ratio of minimum to maximum transmission is 0.6780.
The \l/2 correction factor is Not present.
;
_exptl_crystal_colour yellow
_exptl_crystal_colour_primary yellow
_exptl_crystal_density_diffrn 1.447
_exptl_crystal_description block
_exptl_crystal_F_000 3728
_exptl_crystal_size_max 0.103
_exptl_crystal_size_mid 0.061
_exptl_crystal_size_min 0.047
_refine_diff_density_max 0.475
_refine_diff_density_min -0.701
_refine_diff_density_rms 0.070
_refine_ls_extinction_method none
_refine_ls_goodness_of_fit_ref 1.018
_refine_ls_hydrogen_treatment mixed
_refine_ls_matrix_type full
_refine_ls_number_parameters 519
_refine_ls_number_reflns 7411
_refine_ls_number_restraints 0
_refine_ls_restrained_S_all 1.018
_refine_ls_R_factor_all 0.0446
_refine_ls_R_factor_gt 0.0326
_refine_ls_shift/su_max 0.003
_refine_ls_shift/su_mean 0.000
_refine_ls_structure_factor_coef Fsqd
_refine_ls_weighting_details 'w=1/[\s^2^(Fo^2^)+(0.0355P)^2^+22.1068P] where P=(Fo^2^+2Fc^2^)/3'
_refine_ls_weighting_scheme calc
_refine_ls_wR_factor_gt 0.0800
_refine_ls_wR_factor_ref 0.0862
_reflns_Friedel_coverage 0.000
_reflns_number_gt 6088
_reflns_number_total 7411
_reflns_threshold_expression 'I > 2\s(I)'
_cod_data_source_file d5dt01353d2.cif
_cod_data_source_block Complex_8
_cod_depositor_comments 'Adding full bibliography for 7719085--7719094.cif.'
_cod_database_code 7719091
_shelx_shelxl_version_number 2018/3
_shelx_space_group_comment
;
The symmetry employed for this shelxl refinement is uniquely defined
by the following loop, which should always be used as a source of
symmetry information in preference to the above space-group names.
They are only intended as comments.
;
_shelx_estimated_absorpt_t_max 0.940
_shelx_estimated_absorpt_t_min 0.875
_olex2_refinement_description
;
1.a Ternary CH refined with riding coordinates:
 C39(H39), C26(H26)
1.b Aromatic/amide H refined with riding coordinates:
 C19(H19), C18(H18), C17(H17), C16(H16), C15(H15), C13(H13), C12(H12),
 C11(H11), C10(H10), C9(H9), C6(H6), C5(H5), C4(H4), C3(H3), C24(H24), C22(H22),
  C45(H45), C44(H44), C43(H43), C42(H42), C41(H41), C47(H47), C48(H48),
 C49(H49), C50(H50), C51(H51), C34(H34), C35(H35), C36(H36), C37(H37), C38(H38),
  C32(H32), C31(H31), C30(H30), C29(H29), C28(H28)
1.c Idealised Me refined as rotating group:
 C52(H52A,H52B,H52C)
;
_olex2_submission_special_instructions 'No special instructions were received'

loop_
_space_group_symop_operation_xyz
'x, y, z'
'-x, y, -z+1/2'
'x+1/2, y+1/2, z'
'-x+1/2, y+1/2, -z+1/2'
'-x, -y, -z'
'x, -y, z-1/2'
'-x+1/2, -y+1/2, -z'
'x+1/2, -y+1/2, z-1/2'

loop_
_atom_site_label
_atom_site_type_symbol
_atom_site_fract_x
_atom_site_fract_y
_atom_site_fract_z
_atom_site_U_iso_or_equiv
_atom_site_adp_type
_atom_site_occupancy
_atom_site_site_symmetry_order
_atom_site_calc_flag
_atom_site_refinement_flags_posn
_atom_site_refinement_flags_adp
_atom_site_refinement_flags_occupancy
_atom_site_disorder_assembly
_atom_site_disorder_group
I1 I 0.46390(2) 0.39351(3) 0.44274(2) 0.03619(8) Uani 1 1 d . . . . .
Cu1 Cu 0.51366(2) 0.59036(4) 0.46502(2) 0.02723(10) Uani 1 1 d . . . . .
P1 P 0.52882(2) 0.76178(9) 0.40455(3) 0.02177(17) Uani 1 1 d . . . . .
N1 N 0.64365(7) 0.7057(3) 0.44530(10) 0.0202(5) Uani 1 1 d . . . . .
O1 O 0.58992(5) 0.6097(2) 0.42923(9) 0.0309(5) Uani 1 1 d . . . . .
C7 C 0.55952(7) 0.9215(3) 0.42377(10) 0.0192(6) Uani 1 1 d . . . . .
C14 C 0.48973(7) 0.8748(4) 0.38491(12) 0.0248(7) Uani 1 1 d . . . . .
C19 C 0.46398(8) 0.8945(4) 0.42150(13) 0.0315(7) Uani 1 1 d . . . . .
H19 H 0.466588 0.844851 0.453873 0.038 Uiso 1 1 calc R U . . .
C18 C 0.43463(8) 0.9856(4) 0.41106(14) 0.0390(8) Uani 1 1 d . . . . .
H18 H 0.417274 0.999091 0.436326 0.047 Uiso 1 1 calc R U . . .
C17 C 0.43053(9) 1.0569(4) 0.36399(14) 0.0408(9) Uani 1 1 d . . . . .
H17 H 0.410490 1.120705 0.357169 0.049 Uiso 1 1 calc R U . . .
C16 C 0.45513(9) 1.0365(5) 0.32701(14) 0.0434(9) Uani 1 1 d . . . . .
H16 H 0.451959 1.084491 0.294478 0.052 Uiso 1 1 calc R U . . .
C15 C 0.48504(9) 0.9445(4) 0.33732(13) 0.0376(8) Uani 1 1 d . . . . .
H15 H 0.502098 0.929901 0.311693 0.045 Uiso 1 1 calc R U . . .
C8 C 0.54451(7) 0.6865(4) 0.34353(11) 0.0275(7) Uani 1 1 d . . . . .
C13 C 0.53156(10) 0.5423(5) 0.32572(15) 0.0478(10) Uani 1 1 d . . . . .
H13 H 0.515802 0.482684 0.345909 0.057 Uiso 1 1 calc R U . . .
C12 C 0.54171(11) 0.4848(6) 0.27804(16) 0.0613(12) Uani 1 1 d . . . . .
H12 H 0.532466 0.386954 0.265811 0.074 Uiso 1 1 calc R U . . .
C11 C 0.56508(10) 0.5691(5) 0.24853(14) 0.0512(11) Uani 1 1 d . . . . .
H11 H 0.571976 0.529979 0.216179 0.061 Uiso 1 1 calc R U . . .
C10 C 0.57812(10) 0.7103(5) 0.26691(13) 0.0476(10) Uani 1 1 d . . . . .
H10 H 0.594320 0.768593 0.247080 0.057 Uiso 1 1 calc R U . . .
C9 C 0.56806(9) 0.7693(4) 0.31387(12) 0.0364(8) Uani 1 1 d . . . . .
H9 H 0.577389 0.867331 0.325794 0.044 Uiso 1 1 calc R U . . .
C6 C 0.54745(7) 1.0785(3) 0.42583(11) 0.0231(6) Uani 1 1 d . . . . .
H6 H 0.524061 1.100617 0.415303 0.028 Uiso 1 1 calc R U . . .
C5 C 0.56842(8) 1.2024(4) 0.44266(11) 0.0254(7) Uani 1 1 d . . . . .
H5 H 0.559368 1.307493 0.443625 0.030 Uiso 1 1 calc R U . . .
C4 C 0.60249(8) 1.1732(4) 0.45804(12) 0.0271(7) Uani 1 1 d . . . . .
H4 H 0.617083 1.257715 0.469504 0.032 Uiso 1 1 calc R U . . .
C3 C 0.61518(7) 1.0189(4) 0.45654(11) 0.0241(6) Uani 1 1 d . . . . .
H3 H 0.638603 0.999023 0.467349 0.029 Uiso 1 1 calc R U . . .
C2 C 0.59451(7) 0.8915(3) 0.43958(10) 0.0180(6) Uani 1 1 d . . . . .
C1 C 0.60866(7) 0.7243(3) 0.43817(10) 0.0171(6) Uani 1 1 d . . . . .
C20 C 0.66108(7) 0.5540(3) 0.44585(10) 0.0167(6) Uani 1 1 d . . . . .
C25 C 0.66850(7) 0.4786(3) 0.39957(10) 0.0180(6) Uani 1 1 d . . . . .
C24 C 0.68658(7) 0.3332(3) 0.40152(10) 0.0196(6) Uani 1 1 d . . . . .
H24 H 0.691690 0.280119 0.370524 0.024 Uiso 1 1 calc R U . . .
C23 C 0.69723(7) 0.2647(3) 0.44752(10) 0.0190(6) Uani 1 1 d . . . . .
C52 C 0.71703(8) 0.1089(4) 0.44807(11) 0.0258(7) Uani 1 1 d . . . . .
H52A H 0.705886 0.035215 0.471823 0.039 Uiso 1 1 calc R U . . .
H52B H 0.741306 0.127707 0.459021 0.039 Uiso 1 1 calc R U . . .
H52C H 0.716713 0.062899 0.413728 0.039 Uiso 1 1 calc R U . . .
C22 C 0.68877(7) 0.3422(3) 0.49315(10) 0.0168(6) Uani 1 1 d . . . . .
H22 H 0.695641 0.295787 0.524751 0.020 Uiso 1 1 calc R U . . .
C21 C 0.67057(6) 0.4854(3) 0.49324(10) 0.0156(5) Uani 1 1 d . . . . .
C39 C 0.65950(7) 0.5693(3) 0.54259(10) 0.0180(6) Uani 1 1 d . . . . .
H39 H 0.634736 0.604098 0.536779 0.022 Uiso 1 1 calc R U . . .
C40 C 0.68039(7) 0.7205(3) 0.55371(10) 0.0180(6) Uani 1 1 d . . . . .
C45 C 0.66305(8) 0.8553(4) 0.57164(11) 0.0261(7) Uani 1 1 d . . . . .
H45 H 0.638290 0.853527 0.574554 0.031 Uiso 1 1 calc R U . . .
C44 C 0.68137(9) 0.9917(4) 0.58527(12) 0.0319(7) Uani 1 1 d . . . . .
H44 H 0.669090 1.082805 0.596784 0.038 Uiso 1 1 calc R U . . .
C43 C 0.71752(9) 0.9949(4) 0.58209(11) 0.0298(7) Uani 1 1 d . . . . .
H43 H 0.730197 1.086790 0.592441 0.036 Uiso 1 1 calc R U . . .
C42 C 0.73504(8) 0.8635(4) 0.56371(11) 0.0252(7) Uani 1 1 d . . . . .
H42 H 0.759824 0.865703 0.561135 0.030 Uiso 1 1 calc R U . . .
C41 C 0.71667(7) 0.7279(3) 0.54897(10) 0.0207(6) Uani 1 1 d . . . . .
H41 H 0.728971 0.639494 0.535539 0.025 Uiso 1 1 calc R U . . .
C46 C 0.65906(7) 0.4607(3) 0.58980(10) 0.0190(6) Uani 1 1 d . . . . .
C47 C 0.68860(8) 0.4337(3) 0.62079(11) 0.0228(6) Uani 1 1 d . . . . .
H47 H 0.710232 0.482508 0.612534 0.027 Uiso 1 1 calc R U . . .
C48 C 0.68663(9) 0.3360(4) 0.66365(11) 0.0291(7) Uani 1 1 d . . . . .
H48 H 0.707063 0.316376 0.683705 0.035 Uiso 1 1 calc R U . . .
C49 C 0.65513(9) 0.2675(4) 0.67719(11) 0.0326(8) Uani 1 1 d . . . . .
H49 H 0.653763 0.202637 0.706749 0.039 Uiso 1 1 calc R U . . .
C50 C 0.62565(9) 0.2946(4) 0.64714(12) 0.0333(8) Uani 1 1 d . . . . .
H50 H 0.603871 0.248942 0.656282 0.040 Uiso 1 1 calc R U . . .
C51 C 0.62782(8) 0.3889(4) 0.60342(11) 0.0278(7) Uani 1 1 d . . . . .
H51 H 0.607539 0.404200 0.582633 0.033 Uiso 1 1 calc R U . . .
C26 C 0.65722(7) 0.5504(3) 0.34807(10) 0.0199(6) Uani 1 1 d . . . . .
H26 H 0.635402 0.612491 0.354483 0.024 Uiso 1 1 calc R U . . .
C33 C 0.64716(8) 0.4194(3) 0.30968(11) 0.0244(7) Uani 1 1 d . . . . .
C34 C 0.66241(8) 0.3998(4) 0.26238(11) 0.0301(7) Uani 1 1 d . . . . .
H34 H 0.680371 0.470494 0.252043 0.036 Uiso 1 1 calc R U . . .
C35 C 0.65165(10) 0.2772(5) 0.22967(13) 0.0439(9) Uani 1 1 d . . . . .
H35 H 0.662297 0.265529 0.197335 0.053 Uiso 1 1 calc R U . . .
C36 C 0.62595(12) 0.1741(5) 0.24398(17) 0.0551(12) Uani 1 1 d . . . . .
H36 H 0.618962 0.089917 0.221980 0.066 Uiso 1 1 calc R U . . .
C37 C 0.61022(11) 0.1934(5) 0.29066(17) 0.0587(12) Uani 1 1 d . . . . .
H37 H 0.592234 0.122433 0.300654 0.070 Uiso 1 1 calc R U . . .
C38 C 0.62042(9) 0.3157(5) 0.32319(13) 0.0418(9) Uani 1 1 d . . . . .
H38 H 0.609062 0.328645 0.354945 0.050 Uiso 1 1 calc R U . . .
C27 C 0.68436(8) 0.6692(4) 0.32884(10) 0.0228(6) Uani 1 1 d . . . . .
C32 C 0.71914(8) 0.6254(4) 0.32158(11) 0.0299(7) Uani 1 1 d . . . . .
H32 H 0.726361 0.519779 0.328919 0.036 Uiso 1 1 calc R U . . .
C31 C 0.74330(9) 0.7343(5) 0.30375(13) 0.0402(9) Uani 1 1 d . . . . .
H31 H 0.766853 0.702580 0.298544 0.048 Uiso 1 1 calc R U . . .
C30 C 0.73326(11) 0.8886(5) 0.29356(14) 0.0464(10) Uani 1 1 d . . . . .
H30 H 0.749906 0.962636 0.281231 0.056 Uiso 1 1 calc R U . . .
C29 C 0.69908(11) 0.9359(4) 0.30120(13) 0.0431(9) Uani 1 1 d . . . . .
H29 H 0.692241 1.042452 0.294498 0.052 Uiso 1 1 calc R U . . .
C28 C 0.67471(9) 0.8263(4) 0.31881(11) 0.0305(7) Uani 1 1 d . . . . .
H28 H 0.651220 0.858865 0.324071 0.037 Uiso 1 1 calc R U . . .
H1 H 0.6540(8) 0.770(4) 0.4514(12) 0.017(10) Uiso 1 1 d . . . . .

loop_
_atom_site_aniso_label
_atom_site_aniso_U_11
_atom_site_aniso_U_22
_atom_site_aniso_U_33
_atom_site_aniso_U_23
_atom_site_aniso_U_13
_atom_site_aniso_U_12
I1 0.03328(13) 0.03680(14) 0.03826(14) 0.00154(10) -0.00826(9) -0.01059(9)
Cu1 0.0239(2) 0.0246(2) 0.0332(2) 0.00482(17) 0.00137(15) -0.00110(15)
P1 0.0173(4) 0.0224(4) 0.0256(4) 0.0004(3) -0.0007(3) -0.0004(3)
N1 0.0198(13) 0.0154(14) 0.0254(14) 0.0009(11) -0.0045(10) -0.0013(11)
O1 0.0179(10) 0.0201(11) 0.0547(15) -0.0039(10) 0.0009(10) -0.0004(9)
C7 0.0177(14) 0.0203(15) 0.0197(14) 0.0032(12) 0.0019(11) 0.0015(11)
C14 0.0189(14) 0.0256(16) 0.0299(16) 0.0014(13) -0.0038(12) -0.0021(12)
C19 0.0240(16) 0.0345(19) 0.0359(18) 0.0017(15) -0.0002(13) 0.0029(14)
C18 0.0270(17) 0.042(2) 0.048(2) -0.0069(18) 0.0002(15) 0.0063(15)
C17 0.0303(18) 0.041(2) 0.050(2) -0.0061(18) -0.0131(16) 0.0101(15)
C16 0.040(2) 0.052(2) 0.037(2) 0.0064(18) -0.0131(16) 0.0070(18)
C15 0.0301(18) 0.049(2) 0.0336(19) 0.0030(16) -0.0007(14) 0.0072(16)
C8 0.0213(15) 0.0313(18) 0.0297(17) -0.0018(14) -0.0013(12) 0.0032(13)
C13 0.038(2) 0.056(2) 0.049(2) -0.019(2) 0.0107(17) -0.0162(18)
C12 0.055(3) 0.070(3) 0.059(3) -0.034(2) 0.004(2) -0.014(2)
C11 0.048(2) 0.074(3) 0.031(2) -0.014(2) 0.0041(17) 0.008(2)
C10 0.050(2) 0.061(3) 0.032(2) 0.0031(19) 0.0120(16) 0.002(2)
C9 0.0395(19) 0.036(2) 0.0333(18) -0.0011(16) 0.0053(14) -0.0036(16)
C6 0.0181(14) 0.0225(16) 0.0288(16) 0.0034(13) 0.0005(12) 0.0046(12)
C5 0.0267(16) 0.0156(15) 0.0338(17) -0.0001(13) 0.0025(13) 0.0039(12)
C4 0.0232(15) 0.0226(17) 0.0353(17) -0.0031(14) 0.0005(13) -0.0030(13)
C3 0.0160(14) 0.0241(16) 0.0321(16) 0.0009(13) -0.0017(11) 0.0030(12)
C2 0.0187(14) 0.0186(15) 0.0168(14) 0.0014(12) 0.0020(10) 0.0006(11)
C1 0.0171(13) 0.0191(15) 0.0151(13) 0.0019(11) 0.0022(10) 0.0014(12)
C20 0.0131(13) 0.0147(14) 0.0223(15) 0.0012(11) -0.0024(11) 0.0010(10)
C25 0.0148(13) 0.0215(15) 0.0178(14) 0.0024(12) -0.0008(10) -0.0006(11)
C24 0.0199(14) 0.0230(15) 0.0161(14) -0.0011(12) -0.0001(11) 0.0019(12)
C23 0.0165(13) 0.0188(15) 0.0218(14) -0.0006(12) -0.0011(11) 0.0028(11)
C52 0.0294(16) 0.0245(17) 0.0234(15) -0.0020(13) -0.0025(12) 0.0108(13)
C22 0.0168(13) 0.0192(15) 0.0142(13) 0.0033(11) -0.0018(10) 0.0004(11)
C21 0.0125(12) 0.0165(14) 0.0177(14) 0.0001(11) -0.0010(10) -0.0018(11)
C39 0.0177(14) 0.0179(15) 0.0185(14) -0.0002(11) 0.0003(11) 0.0028(11)
C40 0.0224(14) 0.0176(15) 0.0140(13) 0.0014(11) -0.0021(10) 0.0032(11)
C45 0.0256(16) 0.0280(17) 0.0247(16) -0.0036(13) -0.0007(12) 0.0075(13)
C44 0.048(2) 0.0182(16) 0.0292(17) -0.0073(14) -0.0016(14) 0.0076(14)
C43 0.0465(19) 0.0210(17) 0.0216(16) -0.0002(13) -0.0084(13) -0.0050(14)
C42 0.0257(15) 0.0276(17) 0.0221(15) 0.0045(13) -0.0035(12) -0.0061(13)
C41 0.0245(15) 0.0197(15) 0.0179(14) -0.0001(12) 0.0005(11) 0.0039(12)
C46 0.0223(14) 0.0178(15) 0.0168(14) -0.0035(12) 0.0033(11) 0.0017(12)
C47 0.0275(15) 0.0174(15) 0.0237(16) 0.0001(12) -0.0003(12) -0.0024(12)
C48 0.0446(19) 0.0249(17) 0.0177(15) -0.0035(13) -0.0063(13) 0.0003(14)
C49 0.057(2) 0.0235(17) 0.0173(15) -0.0016(13) 0.0066(14) -0.0076(15)
C50 0.0405(19) 0.0330(19) 0.0265(17) -0.0039(14) 0.0117(14) -0.0119(15)
C51 0.0284(16) 0.0306(18) 0.0244(16) -0.0041(14) 0.0033(12) -0.0022(13)
C26 0.0209(14) 0.0217(15) 0.0170(14) 0.0037(12) -0.0030(11) 0.0035(12)
C33 0.0262(15) 0.0224(16) 0.0244(16) 0.0058(13) -0.0103(12) -0.0010(12)
C34 0.0358(18) 0.0329(19) 0.0212(16) 0.0008(14) -0.0075(13) 0.0021(14)
C35 0.056(2) 0.044(2) 0.0315(19) -0.0094(17) -0.0182(16) 0.0132(19)
C36 0.073(3) 0.030(2) 0.061(3) -0.0065(19) -0.044(2) -0.003(2)
C37 0.063(3) 0.045(2) 0.066(3) 0.021(2) -0.037(2) -0.030(2)
C38 0.041(2) 0.050(2) 0.0336(19) 0.0137(17) -0.0158(15) -0.0186(17)
C27 0.0323(16) 0.0236(16) 0.0123(14) 0.0014(12) -0.0059(11) -0.0035(13)
C32 0.0298(17) 0.0334(19) 0.0265(16) 0.0033(14) -0.0019(13) -0.0040(14)
C31 0.0312(18) 0.054(2) 0.0348(19) 0.0042(17) -0.0020(14) -0.0134(17)
C30 0.054(2) 0.049(2) 0.035(2) 0.0102(18) -0.0092(17) -0.030(2)
C29 0.066(3) 0.0269(19) 0.036(2) 0.0072(15) -0.0142(18) -0.0132(17)
C28 0.0391(18) 0.0268(18) 0.0253(16) 0.0044(14) -0.0069(13) -0.0003(14)

loop_
_atom_type_symbol
_atom_type_description
_atom_type_scat_dispersion_real
_atom_type_scat_dispersion_imag
_atom_type_scat_source
C C 0.0033 0.0016 'International Tables Vol C Tables 4.2.6.8 and 6.1.1.4'
H H 0.0000 0.0000 'International Tables Vol C Tables 4.2.6.8 and 6.1.1.4'
Cu Cu 0.3201 1.2651 'International Tables Vol C Tables 4.2.6.8 and 6.1.1.4'
I I -0.4742 1.8119 'International Tables Vol C Tables 4.2.6.8 and 6.1.1.4'
N N 0.0061 0.0033 'International Tables Vol C Tables 4.2.6.8 and 6.1.1.4'
O O 0.0106 0.0060 'International Tables Vol C Tables 4.2.6.8 and 6.1.1.4'
P P 0.1023 0.0942 'International Tables Vol C Tables 4.2.6.8 and 6.1.1.4'

loop_
_geom_angle_atom_site_label_1
_geom_angle_atom_site_label_2
_geom_angle_atom_site_label_3
_geom_angle
_geom_angle_site_symmetry_1
_geom_angle_site_symmetry_3
_geom_angle_publ_flag
Cu1 I1 Cu1 61.031(15) 5_666 . ?
I1 Cu1 I1 118.969(15) 5_666 . ?
I1 Cu1 Cu1 59.032(18) . 5_666 ?
I1 Cu1 Cu1 59.937(18) 5_666 5_666 ?
P1 Cu1 I1 123.47(3) . 5_666 ?
P1 Cu1 I1 116.90(3) . . ?
P1 Cu1 Cu1 171.16(3) . 5_666 ?
C7 P1 Cu1 116.56(9) . . ?
C14 P1 Cu1 108.48(10) . . ?
C14 P1 C7 102.10(13) . . ?
C8 P1 Cu1 119.30(11) . . ?
C8 P1 C7 106.07(13) . . ?
C8 P1 C14 102.05(14) . . ?
C1 N1 C20 123.9(3) . . ?
C1 N1 H1 120(3) . . ?
C20 N1 H1 115(3) . . ?
C6 C7 P1 119.2(2) . . ?
C6 C7 C2 117.8(3) . . ?
C2 C7 P1 122.8(2) . . ?
C19 C14 P1 116.6(2) . . ?
C15 C14 P1 124.4(2) . . ?
C15 C14 C19 119.0(3) . . ?
C14 C19 H19 119.7 . . ?
C18 C19 C14 120.5(3) . . ?
C18 C19 H19 119.7 . . ?
C19 C18 H18 120.0 . . ?
C17 C18 C19 120.1(3) . . ?
C17 C18 H18 120.0 . . ?
C18 C17 H17 119.8 . . ?
C16 C17 C18 120.5(3) . . ?
C16 C17 H17 119.8 . . ?
C17 C16 H16 120.1 . . ?
C17 C16 C15 119.8(3) . . ?
C15 C16 H16 120.1 . . ?
C14 C15 C16 120.1(3) . . ?
C14 C15 H15 119.9 . . ?
C16 C15 H15 119.9 . . ?
C13 C8 P1 118.5(2) . . ?
C9 C8 P1 122.6(2) . . ?
C9 C8 C13 118.8(3) . . ?
C8 C13 H13 120.0 . . ?
C8 C13 C12 120.1(4) . . ?
C12 C13 H13 120.0 . . ?
C13 C12 H12 119.7 . . ?
C11 C12 C13 120.6(4) . . ?
C11 C12 H12 119.7 . . ?
C12 C11 H11 120.6 . . ?
C10 C11 C12 118.7(3) . . ?
C10 C11 H11 120.6 . . ?
C11 C10 H10 119.4 . . ?
C11 C10 C9 121.2(4) . . ?
C9 C10 H10 119.4 . . ?
C8 C9 C10 120.5(3) . . ?
C8 C9 H9 119.8 . . ?
C10 C9 H9 119.8 . . ?
C7 C6 H6 118.9 . . ?
C5 C6 C7 122.3(3) . . ?
C5 C6 H6 118.9 . . ?
C6 C5 H5 120.0 . . ?
C4 C5 C6 119.9(3) . . ?
C4 C5 H5 120.0 . . ?
C5 C4 H4 120.4 . . ?
C5 C4 C3 119.2(3) . . ?
C3 C4 H4 120.4 . . ?
C4 C3 H3 119.0 . . ?
C4 C3 C2 122.0(3) . . ?
C2 C3 H3 119.0 . . ?
C7 C2 C1 119.7(2) . . ?
C3 C2 C7 118.8(3) . . ?
C3 C2 C1 121.5(2) . . ?
N1 C1 C2 117.2(2) . . ?
O1 C1 N1 120.6(3) . . ?
O1 C1 C2 122.2(2) . . ?
C25 C20 N1 119.4(2) . . ?
C25 C20 C21 121.6(2) . . ?
C21 C20 N1 119.0(2) . . ?
C20 C25 C24 117.9(2) . . ?
C20 C25 C26 121.7(2) . . ?
C24 C25 C26 120.5(2) . . ?
C25 C24 H24 119.0 . . ?
C23 C24 C25 122.0(3) . . ?
C23 C24 H24 119.0 . . ?
C24 C23 C52 120.5(2) . . ?
C24 C23 C22 118.5(2) . . ?
C22 C23 C52 121.0(2) . . ?
C23 C52 H52A 109.5 . . ?
C23 C52 H52B 109.5 . . ?
C23 C52 H52C 109.5 . . ?
H52A C52 H52B 109.5 . . ?
H52A C52 H52C 109.5 . . ?
H52B C52 H52C 109.5 . . ?
C23 C22 H22 119.2 . . ?
C21 C22 C23 121.6(2) . . ?
C21 C22 H22 119.2 . . ?
C20 C21 C39 118.8(2) . . ?
C22 C21 C20 118.4(2) . . ?
C22 C21 C39 122.8(2) . . ?
C21 C39 H39 106.0 . . ?
C21 C39 C46 114.2(2) . . ?
C40 C39 C21 113.2(2) . . ?
C40 C39 H39 106.0 . . ?
C40 C39 C46 110.6(2) . . ?
C46 C39 H39 106.0 . . ?
C45 C40 C39 119.4(2) . . ?
C41 C40 C39 122.5(2) . . ?
C41 C40 C45 118.0(3) . . ?
C40 C45 H45 119.4 . . ?
C44 C45 C40 121.2(3) . . ?
C44 C45 H45 119.4 . . ?
C45 C44 H44 120.0 . . ?
C43 C44 C45 120.0(3) . . ?
C43 C44 H44 120.0 . . ?
C44 C43 H43 120.2 . . ?
C42 C43 C44 119.5(3) . . ?
C42 C43 H43 120.2 . . ?
C43 C42 H42 119.7 . . ?
C43 C42 C41 120.6(3) . . ?
C41 C42 H42 119.7 . . ?
C40 C41 H41 119.7 . . ?
C42 C41 C40 120.7(3) . . ?
C42 C41 H41 119.7 . . ?
C47 C46 C39 123.1(2) . . ?
C51 C46 C39 118.9(2) . . ?
C51 C46 C47 118.0(3) . . ?
C46 C47 H47 119.6 . . ?
C48 C47 C46 120.7(3) . . ?
C48 C47 H47 119.6 . . ?
C47 C48 H48 119.7 . . ?
C49 C48 C47 120.5(3) . . ?
C49 C48 H48 119.7 . . ?
C48 C49 H49 120.4 . . ?
C48 C49 C50 119.2(3) . . ?
C50 C49 H49 120.4 . . ?
C49 C50 H50 119.9 . . ?
C49 C50 C51 120.3(3) . . ?
C51 C50 H50 119.9 . . ?
C46 C51 C50 121.2(3) . . ?
C46 C51 H51 119.4 . . ?
C50 C51 H51 119.4 . . ?
C25 C26 H26 106.4 . . ?
C25 C26 C33 111.0(2) . . ?
C33 C26 H26 106.4 . . ?
C27 C26 C25 111.3(2) . . ?
C27 C26 H26 106.4 . . ?
C27 C26 C33 114.7(2) . . ?
C34 C33 C26 124.5(3) . . ?
C34 C33 C38 118.1(3) . . ?
C38 C33 C26 117.4(3) . . ?
C33 C34 H34 119.6 . . ?
C33 C34 C35 120.8(3) . . ?
C35 C34 H34 119.6 . . ?
C34 C35 H35 119.8 . . ?
C36 C35 C34 120.4(4) . . ?
C36 C35 H35 119.8 . . ?
C35 C36 H36 120.3 . . ?
C35 C36 C37 119.4(3) . . ?
C37 C36 H36 120.3 . . ?
C36 C37 H37 119.7 . . ?
C36 C37 C38 120.7(4) . . ?
C38 C37 H37 119.7 . . ?
C33 C38 H38 119.7 . . ?
C37 C38 C33 120.6(4) . . ?
C37 C38 H38 119.7 . . ?
C32 C27 C26 121.5(3) . . ?
C32 C27 C28 118.3(3) . . ?
C28 C27 C26 120.2(3) . . ?
C27 C32 H32 119.6 . . ?
C31 C32 C27 120.7(3) . . ?
C31 C32 H32 119.6 . . ?
C32 C31 H31 119.9 . . ?
C30 C31 C32 120.2(3) . . ?
C30 C31 H31 119.9 . . ?
C31 C30 H30 119.9 . . ?
C31 C30 C29 120.3(3) . . ?
C29 C30 H30 119.9 . . ?
C30 C29 H29 120.2 . . ?
C30 C29 C28 119.6(3) . . ?
C28 C29 H29 120.2 . . ?
C27 C28 H28 119.6 . . ?
C29 C28 C27 120.9(3) . . ?
C29 C28 H28 119.6 . . ?

loop_
_geom_bond_atom_site_label_1
_geom_bond_atom_site_label_2
_geom_bond_distance
_geom_bond_site_symmetry_2
_geom_bond_publ_flag
I1 Cu1 2.5588(6) 5_666 ?
I1 Cu1 2.5827(5) . ?
Cu1 Cu1 2.6108(8) 5_666 ?
Cu1 P1 2.2260(9) . ?
P1 C7 1.850(3) . ?
P1 C14 1.838(3) . ?
P1 C8 1.829(3) . ?
N1 C1 1.356(4) . ?
N1 C20 1.440(4) . ?
N1 H1 0.68(3) . ?
O1 C1 1.222(3) . ?
C7 C6 1.400(4) . ?
C7 C2 1.417(4) . ?
C14 C19 1.393(4) . ?
C14 C15 1.388(5) . ?
C19 H19 0.9500 . ?
C19 C18 1.383(4) . ?
C18 H18 0.9500 . ?
C18 C17 1.379(5) . ?
C17 H17 0.9500 . ?
C17 C16 1.370(5) . ?
C16 H16 0.9500 . ?
C16 C15 1.404(5) . ?
C15 H15 0.9500 . ?
C8 C13 1.389(5) . ?
C8 C9 1.385(5) . ?
C13 H13 0.9500 . ?
C13 C12 1.400(5) . ?
C12 H12 0.9500 . ?
C12 C11 1.385(6) . ?
C11 H11 0.9500 . ?
C11 C10 1.374(6) . ?
C10 H10 0.9500 . ?
C10 C9 1.386(5) . ?
C9 H9 0.9500 . ?
C6 H6 0.9500 . ?
C6 C5 1.385(4) . ?
C5 H5 0.9500 . ?
C5 C4 1.379(4) . ?
C4 H4 0.9500 . ?
C4 C3 1.387(4) . ?
C3 H3 0.9500 . ?
C3 C2 1.400(4) . ?
C2 C1 1.509(4) . ?
C20 C25 1.402(4) . ?
C20 C21 1.413(4) . ?
C25 C24 1.405(4) . ?
C25 C26 1.536(4) . ?
C24 H24 0.9500 . ?
C24 C23 1.393(4) . ?
C23 C52 1.514(4) . ?
C23 C22 1.404(4) . ?
C52 H52A 0.9800 . ?
C52 H52B 0.9800 . ?
C52 H52C 0.9800 . ?
C22 H22 0.9500 . ?
C22 C21 1.391(4) . ?
C21 C39 1.538(4) . ?
C39 H39 1.0000 . ?
C39 C40 1.528(4) . ?
C39 C46 1.539(4) . ?
C40 C45 1.398(4) . ?
C40 C41 1.394(4) . ?
C45 H45 0.9500 . ?
C45 C44 1.389(4) . ?
C44 H44 0.9500 . ?
C44 C43 1.385(5) . ?
C43 H43 0.9500 . ?
C43 C42 1.383(4) . ?
C42 H42 0.9500 . ?
C42 C41 1.392(4) . ?
C41 H41 0.9500 . ?
C46 C47 1.401(4) . ?
C46 C51 1.388(4) . ?
C47 H47 0.9500 . ?
C47 C48 1.395(4) . ?
C48 H48 0.9500 . ?
C48 C49 1.385(5) . ?
C49 H49 0.9500 . ?
C49 C50 1.385(5) . ?
C50 H50 0.9500 . ?
C50 C51 1.398(4) . ?
C51 H51 0.9500 . ?
C26 H26 1.0000 . ?
C26 C33 1.538(4) . ?
C26 C27 1.531(4) . ?
C33 C34 1.387(4) . ?
C33 C38 1.393(4) . ?
C34 H34 0.9500 . ?
C34 C35 1.401(5) . ?
C35 H35 0.9500 . ?
C35 C36 1.366(6) . ?
C36 H36 0.9500 . ?
C36 C37 1.380(6) . ?
C37 H37 0.9500 . ?
C37 C38 1.389(5) . ?
C38 H38 0.9500 . ?
C27 C32 1.394(4) . ?
C27 C28 1.397(4) . ?
C32 H32 0.9500 . ?
C32 C31 1.386(5) . ?
C31 H31 0.9500 . ?
C31 C30 1.379(5) . ?
C30 H30 0.9500 . ?
C30 C29 1.382(6) . ?
C29 H29 0.9500 . ?
C29 C28 1.393(5) . ?
C28 H28 0.9500 . ?

loop_
_geom_torsion_atom_site_label_1
_geom_torsion_atom_site_label_2
_geom_torsion_atom_site_label_3
_geom_torsion_atom_site_label_4
_geom_torsion
_geom_torsion_site_symmetry_1
_geom_torsion_site_symmetry_2
_geom_torsion_site_symmetry_3
_geom_torsion_site_symmetry_4
_geom_torsion_publ_flag
Cu1 P1 C7 C6 -110.8(2) . . . . ?
Cu1 P1 C7 C2 65.4(2) . . . . ?
Cu1 P1 C14 C19 28.2(3) . . . . ?
Cu1 P1 C14 C15 -154.0(3) . . . . ?
Cu1 P1 C8 C13 31.2(3) . . . . ?
Cu1 P1 C8 C9 -150.5(2) . . . . ?
P1 C7 C6 C5 176.2(2) . . . . ?
P1 C7 C2 C3 -176.0(2) . . . . ?
P1 C7 C2 C1 3.6(4) . . . . ?
P1 C14 C19 C18 176.2(3) . . . . ?
P1 C14 C15 C16 -176.2(3) . . . . ?
P1 C8 C13 C12 176.9(3) . . . . ?
P1 C8 C9 C10 -177.4(3) . . . . ?
N1 C20 C25 C24 177.9(2) . . . . ?
N1 C20 C25 C26 -2.5(4) . . . . ?
N1 C20 C21 C22 -177.2(2) . . . . ?
N1 C20 C21 C39 4.5(4) . . . . ?
C7 P1 C14 C19 -95.5(3) . . . . ?
C7 P1 C14 C15 82.4(3) . . . . ?
C7 P1 C8 C13 165.2(3) . . . . ?
C7 P1 C8 C9 -16.5(3) . . . . ?
C7 C6 C5 C4 0.1(5) . . . . ?
C7 C2 C1 N1 169.1(2) . . . . ?
C7 C2 C1 O1 -8.4(4) . . . . ?
C14 P1 C7 C6 7.2(3) . . . . ?
C14 P1 C7 C2 -176.6(2) . . . . ?
C14 P1 C8 C13 -88.3(3) . . . . ?
C14 P1 C8 C9 90.0(3) . . . . ?
C14 C19 C18 C17 0.5(5) . . . . ?
C19 C14 C15 C16 1.6(5) . . . . ?
C19 C18 C17 C16 0.9(6) . . . . ?
C18 C17 C16 C15 -1.1(6) . . . . ?
C17 C16 C15 C14 -0.2(6) . . . . ?
C15 C14 C19 C18 -1.8(5) . . . . ?
C8 P1 C7 C6 113.7(2) . . . . ?
C8 P1 C7 C2 -70.1(3) . . . . ?
C8 P1 C14 C19 155.0(2) . . . . ?
C8 P1 C14 C15 -27.2(3) . . . . ?
C8 C13 C12 C11 1.0(7) . . . . ?
C13 C8 C9 C10 0.9(5) . . . . ?
C13 C12 C11 C10 0.0(7) . . . . ?
C12 C11 C10 C9 -0.5(6) . . . . ?
C11 C10 C9 C8 0.1(6) . . . . ?
C9 C8 C13 C12 -1.4(6) . . . . ?
C6 C7 C2 C3 0.2(4) . . . . ?
C6 C7 C2 C1 179.9(2) . . . . ?
C6 C5 C4 C3 -0.3(5) . . . . ?
C5 C4 C3 C2 0.4(5) . . . . ?
C4 C3 C2 C7 -0.4(4) . . . . ?
C4 C3 C2 C1 -180.0(3) . . . . ?
C3 C2 C1 N1 -11.3(4) . . . . ?
C3 C2 C1 O1 171.3(3) . . . . ?
C2 C7 C6 C5 -0.1(4) . . . . ?
C1 N1 C20 C25 79.5(4) . . . . ?
C1 N1 C20 C21 -101.1(3) . . . . ?
C20 N1 C1 O1 -3.5(4) . . . . ?
C20 N1 C1 C2 179.0(2) . . . . ?
C20 C25 C24 C23 -0.4(4) . . . . ?
C20 C25 C26 C33 -145.1(3) . . . . ?
C20 C25 C26 C27 85.9(3) . . . . ?
C20 C21 C39 C40 -73.0(3) . . . . ?
C20 C21 C39 C46 159.1(2) . . . . ?
C25 C20 C21 C22 2.2(4) . . . . ?
C25 C20 C21 C39 -176.0(2) . . . . ?
C25 C24 C23 C52 -179.3(3) . . . . ?
C25 C24 C23 C22 1.6(4) . . . . ?
C25 C26 C33 C34 -123.1(3) . . . . ?
C25 C26 C33 C38 58.2(3) . . . . ?
C25 C26 C27 C32 57.2(4) . . . . ?
C25 C26 C27 C28 -121.9(3) . . . . ?
C24 C25 C26 C33 34.6(3) . . . . ?
C24 C25 C26 C27 -94.4(3) . . . . ?
C24 C23 C22 C21 -0.8(4) . . . . ?
C23 C22 C21 C20 -1.0(4) . . . . ?
C23 C22 C21 C39 177.2(2) . . . . ?
C52 C23 C22 C21 -180.0(3) . . . . ?
C22 C21 C39 C40 108.8(3) . . . . ?
C22 C21 C39 C46 -19.1(4) . . . . ?
C21 C20 C25 C24 -1.5(4) . . . . ?
C21 C20 C25 C26 178.1(2) . . . . ?
C21 C39 C40 C45 138.4(3) . . . . ?
C21 C39 C40 C41 -44.7(3) . . . . ?
C21 C39 C46 C47 87.1(3) . . . . ?
C21 C39 C46 C51 -94.7(3) . . . . ?
C39 C40 C45 C44 175.9(3) . . . . ?
C39 C40 C41 C42 -174.3(2) . . . . ?
C39 C46 C47 C48 179.0(3) . . . . ?
C39 C46 C51 C50 -177.3(3) . . . . ?
C40 C39 C46 C47 -42.0(3) . . . . ?
C40 C39 C46 C51 136.2(3) . . . . ?
C40 C45 C44 C43 -1.2(5) . . . . ?
C45 C40 C41 C42 2.6(4) . . . . ?
C45 C44 C43 C42 2.1(5) . . . . ?
C44 C43 C42 C41 -0.7(4) . . . . ?
C43 C42 C41 C40 -1.7(4) . . . . ?
C41 C40 C45 C44 -1.2(4) . . . . ?
C46 C39 C40 C45 -92.0(3) . . . . ?
C46 C39 C40 C41 84.9(3) . . . . ?
C46 C47 C48 C49 -1.9(4) . . . . ?
C47 C46 C51 C50 1.0(4) . . . . ?
C47 C48 C49 C50 1.2(5) . . . . ?
C48 C49 C50 C51 0.6(5) . . . . ?
C49 C50 C51 C46 -1.7(5) . . . . ?
C51 C46 C47 C48 0.8(4) . . . . ?
C26 C25 C24 C23 179.9(2) . . . . ?
C26 C33 C34 C35 -180.0(3) . . . . ?
C26 C33 C38 C37 -179.3(3) . . . . ?
C26 C27 C32 C31 179.5(3) . . . . ?
C26 C27 C28 C29 -179.9(3) . . . . ?
C33 C26 C27 C32 -69.9(3) . . . . ?
C33 C26 C27 C28 111.1(3) . . . . ?
C33 C34 C35 C36 -0.2(5) . . . . ?
C34 C33 C38 C37 1.9(5) . . . . ?
C34 C35 C36 C37 1.1(5) . . . . ?
C35 C36 C37 C38 -0.4(6) . . . . ?
C36 C37 C38 C33 -1.1(6) . . . . ?
C38 C33 C34 C35 -1.3(5) . . . . ?
C27 C26 C33 C34 4.1(4) . . . . ?
C27 C26 C33 C38 -174.6(3) . . . . ?
C27 C32 C31 C30 0.8(5) . . . . ?
C32 C27 C28 C29 1.0(4) . . . . ?
C32 C31 C30 C29 0.2(5) . . . . ?
C31 C30 C29 C28 -0.6(5) . . . . ?
C30 C29 C28 C27 0.0(5) . . . . ?
C28 C27 C32 C31 -1.4(4) . . . . ?
